data_4113492
loop_
_publ_author_name
'Takashi Komuro'
'Tsukasa Matsuo'
'Hiroyuki Kawaguchi'
'Kazuyuki Tatsumi'

_publ_contact_author_address
;
    Coordination Chemistry Laboratories, Institute of Molecular Science
    Myodaiji, Okazaki 444-8585, Japan
;
_publ_contact_author_email ' hkawa@ims.ac.jp '
_publ_contact_author_fax ' +81-564-55-7290 '
_publ_contact_author_name ' Kawaguchi Hiroyuki'
_publ_section_title
;
 Unusual Coordination Modes of Arylthiolates in
 Mo{\h5-SC6H3-2,6-(SiMe3)2}{\h7-SC6H3-2,6-(SiMe3)2}
;
_journal_name_full 'Journal of the American Chemical Society'
_journal_page_first 2070
_journal_page_last 2071
_journal_paper_doi 10.1021/ja029541+
_journal_volume 125
_journal_year 2003
_chemical_formula_moiety 'C32 H54 N4 Mo S2 Si4 '
_chemical_formula_sum 'C32 H54 Mo N4 S2 Si4'
_chemical_formula_weight 767.21
_space_group_IT_number 4
_symmetry_cell_setting monoclinic
_symmetry_Int_Tables_number 4
_symmetry_space_group_name_Hall 'P 2yb'
_symmetry_space_group_name_H-M 'P 1 21 1'
_cell_angle_alpha 90
_cell_angle_beta 114.96(1)
_cell_angle_gamma 90
_cell_formula_units_Z 2
_cell_length_a 11.496(8)
_cell_length_b 15.287(9)
_cell_length_c 13.237(9)
_cell_measurement_reflns_used 6898
_cell_measurement_temperature 173.2
_cell_measurement_theta_max 27.5
_cell_measurement_theta_min 3.1
_cell_volume 2109(2)
_computing_cell_refinement CrystalClear
_computing_data_collection CrystalClear
_computing_data_reduction CrystalStructure
_computing_publication_material 'CrystalStructure Ver. 3.00'
_computing_structure_refinement CRYSTALS
_computing_structure_solution SHELXS97
_diffrn_measurement_device_type 'Rigaku/MSC Mercury CCD'
_diffrn_measurement_method \w
_diffrn_radiation_type 'Mo K\a'
_diffrn_radiation_wavelength 0.7107
_diffrn_reflns_av_R_equivalents 0.112
_diffrn_reflns_limit_h_max 14
_diffrn_reflns_limit_h_min -14
_diffrn_reflns_limit_k_max 19
_diffrn_reflns_limit_k_min -19
_diffrn_reflns_limit_l_max 14
_diffrn_reflns_limit_l_min -17
_diffrn_reflns_number 16981
_exptl_absorpt_coefficient_mu 0.548
_exptl_absorpt_correction_T_max 0.978
_exptl_absorpt_correction_T_min 0.742
_exptl_crystal_colour sky-blue
_exptl_crystal_density_diffrn 1.208
_exptl_crystal_description platelet
_exptl_crystal_size_max 0.140
_exptl_crystal_size_mid 0.100
_exptl_crystal_size_min 0.040
_refine_diff_density_max 2.75
_refine_diff_density_min -1.76
_refine_ls_abs_structure_Flack 0.00000
_refine_ls_extinction_method none
_refine_ls_goodness_of_fit_ref 1.010
_refine_ls_hydrogen_treatment refall
_refine_ls_number_parameters 442
_refine_ls_number_reflns 4891
_refine_ls_R_factor_gt 0.0590
_refine_ls_shift/su_max 0.0020
_refine_ls_structure_factor_coef Fsqd
_refine_ls_weighting_details 'w = 1/[\s^2^(Fo^2^) + (0.05000(Max(Fo^2^,0) + 2Fc^2^)/3)^2^]'
_refine_ls_weighting_scheme calc
_refine_ls_wR_factor_ref 0.1680
_reflns_number_gt 2641
_reflns_number_total 0
_reflns_threshold_expression F^2^>2.0\s(F^2^)
_cod_data_source_file ja0295412B-2_s2_2.cif
_cod_data_source_block Mo[SC6H3(SiMe3)2](CH3CN)3(2)
_cod_original_cell_volume 2108(2)
_cod_original_formula_sum 'C32 H54 N4 Mo S2 Si4 '
_cod_database_code 4113492

loop_
_symmetry_equiv_pos_as_xyz
x,y,z
-x,1/2+y,-z

loop_
_atom_site_label
_atom_site_type_symbol
_atom_site_fract_x
_atom_site_fract_y
_atom_site_fract_z
_atom_site_U_iso_or_equiv
_atom_site_adp_type
_atom_site_occupancy
_atom_site_calc_flag
Mo(1) Mo 0.15778(8) 0.0866(1) 0.31587(7) 0.0241(2) Uani 1.00 d
S(1) S 0.0565(2) 0.0997(2) 0.1205(2) 0.0242(7) Uani 1.00 d
S(2) S 0.3786(3) 0.0800(3) 0.4327(2) 0.0274(7) Uani 1.00 d
Si(1) Si 0.2321(3) 0.2193(3) 0.0179(2) 0.0312(9) Uani 1.00 d
Si(2) Si -0.2267(4) 0.1929(3) 0.1131(3) 0.044(1) Uani 1.00 d
Si(3) Si 0.5282(3) -0.0550(3) 0.3163(3) 0.0315(9) Uani 1.00 d
Si(4) Si 0.4186(4) 0.0268(3) 0.6901(3) 0.050(1) Uani 1.00 d
N(1) N 0.056(1) 0.1210(9) 0.3984(9) 0.038(3) Uani 1.00 d
N(2) N 0.1592(8) -0.0492(7) 0.2766(8) 0.028(3) Uani 1.00 d
N(3) N 0.193(1) 0.2255(7) 0.3276(7) 0.030(3) Uani 1.00 d
N(4) N -0.090(2) 0.077(2) 0.644(2) 0.134(9) Uani 1.00 d
C(1) C 0.0152(10) 0.2126(7) 0.0812(8) 0.022(3) Uani 1.00 d
C(2) C 0.0963(10) 0.2609(8) 0.0477(8) 0.022(3) Uani 1.00 d
C(3) C 0.066(1) 0.3525(8) 0.0272(9) 0.030(3) Uani 1.00 d
C(4) C -0.035(1) 0.3903(9) 0.040(1) 0.056(4) Uani 1.00 d
C(5) C -0.114(1) 0.3393(9) 0.067(1) 0.047(4) Uani 1.00 d
C(6) C -0.095(1) 0.2476(8) 0.0861(9) 0.028(3) Uani 1.00 d
C(7) C 0.193(1) 0.1155(9) -0.065(1) 0.050(4) Uani 1.00 d
C(8) C 0.378(1) 0.207(1) 0.150(1) 0.038(4) Uani 1.00 d
C(9) C 0.266(1) 0.3045(10) -0.069(1) 0.051(4) Uani 1.00 d
C(10) C -0.380(1) 0.235(1) 0.001(1) 0.063(5) Uani 1.00 d
C(11) C -0.220(1) 0.231(1) 0.250(1) 0.061(5) Uani 1.00 d
C(12) C -0.238(1) 0.072(1) 0.102(1) 0.067(5) Uani 1.00 d
C(13) C 0.4193(10) -0.0297(7) 0.4783(8) 0.023(3) Uani 1.00 d
C(14) C 0.467(1) -0.0889(7) 0.4207(8) 0.019(3) Uani 1.00 d
C(15) C 0.474(1) -0.1774(8) 0.4533(9) 0.027(3) Uani 1.00 d
C(16) C 0.444(1) -0.2070(9) 0.5387(10) 0.039(4) Uani 1.00 d
C(17) C 0.417(1) -0.1473(9) 0.600(1) 0.046(4) Uani 1.00 d
C(18) C 0.406(1) -0.0545(9) 0.5773(9) 0.037(3) Uani 1.00 d
C(19) C 0.632(1) 0.0437(9) 0.364(1) 0.047(4) Uani 1.00 d
C(20) C 0.397(1) -0.039(1) 0.173(1) 0.040(4) Uani 1.00 d
C(21) C 0.635(1) -0.1460(9) 0.309(1) 0.053(4) Uani 1.00 d
C(22) C 0.443(2) -0.037(1) 0.817(1) 0.080(6) Uani 1.00 d
C(23) C 0.285(1) 0.100(1) 0.6613(10) 0.064(5) Uani 1.00 d
C(24) C 0.568(1) 0.090(1) 0.724(1) 0.066(5) Uani 1.00 d
C(25) C 0.048(1) 0.0404(9) 0.385(1) 0.037(4) Uani 1.00 d
C(26) C -0.008(2) -0.039(1) 0.415(2) 0.091(6) Uani 1.00 d
C(27) C 0.167(1) -0.1207(8) 0.2543(9) 0.027(3) Uani 1.00 d
C(28) C 0.172(1) -0.2113(9) 0.226(1) 0.046(4) Uani 1.00 d
C(29) C 0.209(1) 0.3003(8) 0.3302(10) 0.034(3) Uani 1.00 d
C(30) C 0.232(2) 0.3952(9) 0.332(1) 0.056(5) Uani 1.00 d
C(31) C -0.067(2) 0.142(2) 0.614(2) 0.093(8) Uani 1.00 d
C(32) C -0.030(3) 0.223(2) 0.577(2) 0.17(1) Uani 1.00 d
H(1) H 0.121(1) 0.3889(8) 0.0054(9) 0.036(4) Uiso 1.00 calc
H(2) H -0.048(1) 0.4531(9) 0.032(1) 0.061(5) Uiso 1.00 calc
H(3) H -0.190(1) 0.3661(9) 0.069(1) 0.055(5) Uiso 1.00 calc
H(4) H 0.117(1) 0.1237(9) -0.134(1) 0.060(5) Uiso 1.00 calc
H(5) H 0.264(1) 0.0991(9) -0.081(1) 0.060(5) Uiso 1.00 calc
H(6) H 0.177(1) 0.0696(9) -0.021(1) 0.060(5) Uiso 1.00 calc
H(7) H 0.365(1) 0.164(1) 0.196(1) 0.046(5) Uiso 1.00 calc
H(8) H 0.449(1) 0.190(1) 0.133(1) 0.046(5) Uiso 1.00 calc
H(9) H 0.398(1) 0.263(1) 0.188(1) 0.046(5) Uiso 1.00 calc
H(10) H 0.289(1) 0.3591(10) -0.027(1) 0.058(5) Uiso 1.00 calc
H(11) H 0.336(1) 0.2856(10) -0.086(1) 0.058(5) Uiso 1.00 calc
H(12) H 0.189(1) 0.3132(10) -0.137(1) 0.058(5) Uiso 1.00 calc
H(13) H -0.382(1) 0.298(1) 0.008(1) 0.068(6) Uiso 1.00 calc
H(14) H -0.383(1) 0.220(1) -0.071(1) 0.068(6) Uiso 1.00 calc
H(15) H -0.454(1) 0.210(1) 0.008(1) 0.068(6) Uiso 1.00 calc
H(16) H -0.143(1) 0.209(1) 0.310(1) 0.073(6) Uiso 1.00 calc
H(17) H -0.221(1) 0.295(1) 0.252(1) 0.073(6) Uiso 1.00 calc
H(18) H -0.295(1) 0.209(1) 0.258(1) 0.073(6) Uiso 1.00 calc
H(19) H -0.312(1) 0.052(1) 0.112(1) 0.075(6) Uiso 1.00 calc
H(20) H -0.246(1) 0.054(1) 0.030(1) 0.075(6) Uiso 1.00 calc
H(21) H -0.161(1) 0.046(1) 0.160(1) 0.075(6) Uiso 1.00 calc
H(22) H 0.501(1) -0.2203(8) 0.4132(9) 0.033(3) Uiso 1.00 calc
H(23) H 0.443(1) -0.2690(9) 0.5540(10) 0.046(4) Uiso 1.00 calc
H(24) H 0.404(1) -0.1670(9) 0.665(1) 0.053(5) Uiso 1.00 calc
H(25) H 0.702(1) 0.0330(9) 0.436(1) 0.056(5) Uiso 1.00 calc
H(26) H 0.666(1) 0.0572(9) 0.310(1) 0.056(5) Uiso 1.00 calc
H(27) H 0.581(1) 0.0926(9) 0.369(1) 0.056(5) Uiso 1.00 calc
H(28) H 0.342(1) 0.008(1) 0.175(1) 0.048(5) Uiso 1.00 calc
H(29) H 0.432(1) -0.025(1) 0.120(1) 0.048(5) Uiso 1.00 calc
H(30) H 0.347(1) -0.093(1) 0.151(1) 0.048(5) Uiso 1.00 calc
H(31) H 0.584(1) -0.1992(9) 0.286(1) 0.062(5) Uiso 1.00 calc
H(32) H 0.669(1) -0.1316(9) 0.255(1) 0.062(5) Uiso 1.00 calc
H(33) H 0.705(1) -0.1547(9) 0.382(1) 0.062(5) Uiso 1.00 calc
H(34) H 0.366(2) -0.069(1) 0.803(1) 0.087(7) Uiso 1.00 calc
H(35) H 0.514(2) -0.077(1) 0.834(1) 0.087(7) Uiso 1.00 calc
H(36) H 0.461(2) 0.003(1) 0.879(1) 0.087(7) Uiso 1.00 calc
H(37) H 0.303(1) 0.139(1) 0.7237(10) 0.073(6) Uiso 1.00 calc
H(38) H 0.271(1) 0.134(1) 0.5951(10) 0.073(6) Uiso 1.00 calc
H(39) H 0.208(1) 0.066(1) 0.6484(10) 0.073(6) Uiso 1.00 calc
H(40) H 0.640(1) 0.050(1) 0.741(1) 0.079(6) Uiso 1.00 calc
H(41) H 0.558(1) 0.126(1) 0.661(1) 0.079(6) Uiso 1.00 calc
H(42) H 0.584(1) 0.126(1) 0.788(1) 0.079(6) Uiso 1.00 calc
H(43) H -0.101(2) -0.032(1) 0.386(2) 0.102(8) Uiso 1.00 calc
H(44) H 0.011(2) -0.090(1) 0.382(2) 0.102(8) Uiso 1.00 calc
H(45) H 0.028(2) -0.045(1) 0.495(2) 0.102(8) Uiso 1.00 calc
H(46) H 0.146(1) -0.2472(9) 0.273(1) 0.055(5) Uiso 1.00 calc
H(47) H 0.114(1) -0.2209(9) 0.149(1) 0.055(5) Uiso 1.00 calc
H(48) H 0.258(1) -0.2269(9) 0.237(1) 0.055(5) Uiso 1.00 calc
H(49) H 0.319(2) 0.4072(9) 0.386(1) 0.064(5) Uiso 1.00 calc
H(50) H 0.223(2) 0.4126(9) 0.259(1) 0.064(5) Uiso 1.00 calc
H(51) H 0.171(2) 0.4278(9) 0.351(1) 0.064(5) Uiso 1.00 calc
H(52) H -0.105(3) 0.249(2) 0.519(2) 0.19(2) Uiso 1.00 calc
H(53) H 0.007(3) 0.263(2) 0.640(2) 0.19(2) Uiso 1.00 calc
H(54) H 0.033(3) 0.211(2) 0.548(2) 0.19(2) Uiso 1.00 calc

loop_
_atom_site_aniso_label
_atom_site_aniso_U_11
_atom_site_aniso_U_22
_atom_site_aniso_U_33
_atom_site_aniso_U_12
_atom_site_aniso_U_13
_atom_site_aniso_U_23
Mo(1) 0.0272(5) 0.0179(4) 0.0262(4) 0.0053(5) 0.0131(4) 0.0045(6)
S(1) 0.028(1) 0.016(2) 0.027(1) 0.001(1) 0.012(1) 0.001(1)
S(2) 0.033(1) 0.021(1) 0.027(1) 0.005(1) 0.011(1) -0.001(2)
Si(1) 0.027(2) 0.038(2) 0.027(2) 0.005(1) 0.014(1) 0.011(2)
Si(2) 0.033(2) 0.046(2) 0.050(2) 0.008(2) 0.023(2) 0.007(2)
Si(3) 0.032(2) 0.027(2) 0.035(2) 0.005(1) 0.017(2) -0.001(2)
Si(4) 0.066(3) 0.043(2) 0.036(2) 0.011(2) 0.024(2) 0.004(2)
N(1) 0.030(7) 0.048(8) 0.034(6) 0.012(5) 0.005(5) 0.012(6)
N(2) 0.009(5) 0.025(6) 0.041(6) 0.000(5) 0.006(4) 0.005(4)
N(3) 0.037(6) 0.024(6) 0.027(5) 0.007(5) 0.003(5) 0.005(5)
N(4) 0.14(2) 0.14(2) 0.13(2) -0.10(2) 0.03(1) 0.01(2)
C(1) 0.020(5) 0.021(6) 0.024(5) 0.004(4) 0.008(4) 0.006(5)
C(2) 0.016(5) 0.030(7) 0.018(5) 0.009(5) -0.002(4) 0.013(5)
C(3) 0.028(6) 0.025(7) 0.037(6) -0.005(5) 0.009(5) 0.005(5)
C(4) 0.048(8) 0.022(7) 0.08(1) 0.004(7) 0.039(8) 0.006(6)
C(5) 0.047(8) 0.030(7) 0.060(8) 0.028(6) 0.031(7) 0.018(6)
C(6) 0.028(6) 0.029(7) 0.027(6) 0.004(5) 0.008(5) 0.010(5)
C(7) 0.042(7) 0.06(1) 0.048(7) 0.007(7) 0.024(6) -0.002(7)
C(8) 0.033(8) 0.040(9) 0.042(7) -0.010(7) 0.010(6) 0.005(7)
C(9) 0.026(7) 0.06(1) 0.055(8) 0.001(8) 0.015(6) 0.029(7)
C(10) 0.034(7) 0.09(1) 0.042(7) 0.022(8) 0.017(6) 0.026(8)
C(11) 0.059(10) 0.07(1) 0.053(8) 0.020(8) 0.031(8) 0.005(9)
C(12) 0.044(8) 0.05(1) 0.10(1) -0.014(9) 0.041(8) -0.005(8)
C(13) 0.020(5) 0.023(6) 0.026(5) -0.010(5) 0.003(5) -0.002(5)
C(14) 0.022(6) 0.019(6) 0.013(5) -0.001(4) -0.002(4) -0.006(5)
C(15) 0.026(6) 0.027(7) 0.028(6) 0.006(5) 0.004(5) 0.003(5)
C(16) 0.047(8) 0.028(7) 0.038(7) 0.004(6) 0.012(6) 0.011(6)
C(17) 0.057(9) 0.028(7) 0.047(8) 0.003(6) 0.033(7) 0.012(6)
C(18) 0.049(8) 0.030(7) 0.029(6) -0.002(5) 0.016(6) -0.003(6)
C(19) 0.037(8) 0.051(9) 0.052(8) -0.004(7) 0.022(7) -0.003(6)
C(20) 0.042(8) 0.044(9) 0.033(7) -0.001(7) 0.016(6) 0.004(7)
C(21) 0.053(9) 0.043(8) 0.060(9) 0.017(7) 0.031(8) -0.007(7)
C(22) 0.12(2) 0.06(1) 0.037(7) 0.007(8) 0.044(9) 0.00(1)
C(23) 0.062(8) 0.08(1) 0.038(6) 0.016(9) 0.025(6) 0.00(1)
C(24) 0.078(10) 0.057(9) 0.062(8) -0.02(1) 0.018(8) -0.03(1)
C(25) 0.037(8) 0.023(8) 0.047(9) 0.004(6) 0.025(7) 0.016(6)
C(26) 0.08(1) 0.05(1) 0.13(1) 0.00(1) 0.08(1) 0.016(9)
C(27) 0.032(7) 0.026(7) 0.024(6) -0.002(5) 0.006(5) 0.007(5)
C(28) 0.050(9) 0.036(8) 0.051(8) 0.003(7) 0.018(7) -0.016(7)
C(29) 0.046(8) 0.023(7) 0.029(6) 0.001(5) 0.013(6) 0.003(6)
C(30) 0.07(1) 0.029(8) 0.058(9) 0.006(7) 0.005(8) -0.007(8)
C(31) 0.11(2) 0.10(2) 0.06(1) -0.01(1) 0.04(1) -0.03(2)
C(32) 0.26(3) 0.09(2) 0.11(2) -0.01(1) 0.15(2) -0.01(2)

loop_
_atom_type_symbol
_atom_type_description
_atom_type_scat_dispersion_real
_atom_type_scat_dispersion_imag
_atom_type_scat_source
C C 0.003 0.002
;International Tables for Crystallography
(1992, Vol. C, Tables 4.2.6.8 and 6.1.1.1)
;
H H 0.000 0.000
;International Tables for Crystallography
(1992, Vol. C, Table 6.1.1.2)
;
N N 0.006 0.003
;International Tables for Crystallography
(1992, Vol. C, Tables 4.2.6.8 and 6.1.1.1)
;
Mo Mo -1.683 0.686
;International Tables for Crystallography
(1992, Vol. C, Tables 4.2.6.8 and 6.1.1.1)
;
S S 0.125 0.123
;International Tables for Crystallography
(1992, Vol. C, Tables 4.2.6.8 and 6.1.1.1)
;
Si Si 0.082 0.070
;International Tables for Crystallography
(1992, Vol. C, Tables 4.2.6.8 and 6.1.1.1)
;

loop_
_geom_angle_atom_site_label_1
_geom_angle_atom_site_label_2
_geom_angle_atom_site_label_3
_geom_angle
_geom_angle_publ_flag
S(1) Mo(1) S(2) 128.5(1) yes
S(1) Mo(1) N(1) 116.7(3) yes
S(1) Mo(1) N(2) 82.3(3) yes
S(1) Mo(1) N(3) 89.2(3) yes
S(1) Mo(1) C(25) 115.0(4) yes
S(2) Mo(1) N(1) 112.0(3) yes
S(2) Mo(1) N(2) 90.1(2) yes
S(2) Mo(1) N(3) 82.9(3) yes
S(2) Mo(1) C(25) 113.8(4) yes
N(1) Mo(1) N(2) 117.2(5) yes
N(1) Mo(1) N(3) 80.7(5) yes
N(1) Mo(1) C(25) 36.5(6) yes
N(2) Mo(1) N(3) 162.1(5) yes
N(2) Mo(1) C(25) 80.7(5) yes
N(3) Mo(1) C(25) 117.2(5) yes
Mo(1) S(1) C(1) 110.2(3) yes
Mo(1) S(2) C(13) 108.7(4) yes
C(2) Si(1) C(7) 113.1(6) yes
C(2) Si(1) C(8) 110.0(6) yes
C(2) Si(1) C(9) 107.3(6) yes
C(7) Si(1) C(8) 111.5(6) yes
C(7) Si(1) C(9) 107.1(7) yes
C(8) Si(1) C(9) 107.7(6) yes
C(6) Si(2) C(10) 105.0(6) yes
C(6) Si(2) C(11) 109.6(6) yes
C(6) Si(2) C(12) 117.5(7) yes
C(10) Si(2) C(11) 107.2(7) yes
C(10) Si(2) C(12) 105.8(7) yes
C(11) Si(2) C(12) 111.0(8) yes
C(14) Si(3) C(19) 111.4(6) yes
C(14) Si(3) C(20) 112.9(6) yes
C(14) Si(3) C(21) 107.0(6) yes
C(19) Si(3) C(20) 111.3(6) yes
C(19) Si(3) C(21) 106.1(7) yes
C(20) Si(3) C(21) 107.8(7) yes
C(18) Si(4) C(22) 107.5(7) yes
C(18) Si(4) C(23) 117.6(6) yes
C(18) Si(4) C(24) 106.4(8) yes
C(22) Si(4) C(23) 107.9(8) yes
C(22) Si(4) C(24) 106.4(7) yes
C(23) Si(4) C(24) 110.5(9) yes
Mo(1) N(1) C(25) 71(1) yes
Mo(1) N(2) C(27) 175(1) yes
Mo(1) N(3) C(29) 177.7(8) yes
S(1) C(1) C(2) 117.8(9) yes
S(1) C(1) C(6) 119.0(9) yes
C(2) C(1) C(6) 123(1) yes
Si(1) C(2) C(1) 127.8(9) yes
Si(1) C(2) C(3) 116.6(10) yes
C(1) C(2) C(3) 115(1) yes
C(2) C(3) C(4) 122(1) yes
C(3) C(4) C(5) 119(1) yes
C(4) C(5) C(6) 122(1) yes
Si(2) C(6) C(1) 130.6(9) yes
Si(2) C(6) C(5) 112(1) yes
C(1) C(6) C(5) 116(1) yes
S(2) C(13) C(14) 121.4(9) yes
S(2) C(13) C(18) 116.4(9) yes
C(14) C(13) C(18) 122(1) yes
Si(3) C(14) C(13) 124.5(8) yes
Si(3) C(14) C(15) 119.9(9) yes
C(13) C(14) C(15) 115(1) yes
C(14) C(15) C(16) 123(1) yes
C(15) C(16) C(17) 118(1) yes
C(16) C(17) C(18) 124(1) yes
Si(4) C(18) C(13) 122.9(9) yes
Si(4) C(18) C(17) 120.4(10) yes
C(13) C(18) C(17) 114(1) yes
Mo(1) C(25) N(1) 71(1) yes
Mo(1) C(25) C(26) 146(1) yes
N(1) C(25) C(26) 141(1) yes
N(2) C(27) C(28) 177(1) yes
N(3) C(29) C(30) 178(1) yes
N(4) C(31) C(32) 176(3) yes

loop_
_geom_bond_atom_site_label_1
_geom_bond_atom_site_label_2
_geom_bond_distance
_geom_bond_publ_flag
Mo(1) S(1) 2.355(3) yes
Mo(1) S(2) 2.352(3) yes
Mo(1) N(1) 1.98(2) yes
Mo(1) N(2) 2.14(1) yes
Mo(1) N(3) 2.15(1) yes
Mo(1) C(25) 1.98(2) yes
S(1) C(1) 1.81(1) yes
S(2) C(13) 1.78(1) yes
Si(1) C(2) 1.88(1) yes
Si(1) C(7) 1.87(1) yes
Si(1) C(8) 1.85(1) yes
Si(1) C(9) 1.88(2) yes
Si(2) C(6) 1.90(1) yes
Si(2) C(10) 1.88(1) yes
Si(2) C(11) 1.87(2) yes
Si(2) C(12) 1.86(2) yes
Si(3) C(14) 1.87(1) yes
Si(3) C(19) 1.86(1) yes
Si(3) C(20) 1.87(1) yes
Si(3) C(21) 1.88(2) yes
Si(4) C(18) 1.90(1) yes
Si(4) C(22) 1.85(2) yes
Si(4) C(23) 1.81(2) yes
Si(4) C(24) 1.86(2) yes
N(1) C(25) 1.24(2) yes
N(2) C(27) 1.15(2) yes
N(3) C(29) 1.16(2) yes
N(4) C(31) 1.14(4) yes
C(1) C(2) 1.40(2) yes
C(1) C(6) 1.40(2) yes
C(2) C(3) 1.44(2) yes
C(3) C(4) 1.37(2) yes
C(4) C(5) 1.36(2) yes
C(5) C(6) 1.42(2) yes
C(13) C(14) 1.43(2) yes
C(13) C(18) 1.43(2) yes
C(14) C(15) 1.41(2) yes
C(15) C(16) 1.39(2) yes
C(16) C(17) 1.35(2) yes
C(17) C(18) 1.44(2) yes
C(25) C(26) 1.50(2) yes
C(27) C(28) 1.44(2) yes
C(29) C(30) 1.47(2) yes
C(31) C(32) 1.47(4) yes

loop_
_geom_torsion_atom_site_label_1
_geom_torsion_atom_site_label_2
_geom_torsion_atom_site_label_3
_geom_torsion_atom_site_label_4
_geom_torsion
_geom_torsion_publ_flag
Mo(1) S(1) C(1) C(2) 100.1(7) yes
Mo(1) S(1) C(1) C(6) -79.6(7) yes
Mo(1) S(2) C(13) C(14) 94.1(8) yes
Mo(1) S(2) C(13) C(18) -87.8(8) yes
Mo(1) N(1) C(25) C(26) 176(1) yes
Mo(1) N(2) C(27) C(28) -168(20) yes
Mo(1) N(3) C(29) C(30) -77(60) yes
S(1) Mo(1) S(2) C(13) -104.9(5) yes
S(1) Mo(1) N(1) C(25) 96.7(7) yes
S(1) Mo(1) N(2) C(27) 80(10) yes
S(1) Mo(1) N(3) C(29) 16(31) yes
S(1) Mo(1) C(25) N(1) -101.7(7) yes
S(1) Mo(1) C(25) C(26) 82(1) yes
S(1) C(1) C(2) Si(1) 9(1) yes
S(1) C(1) C(2) C(3) -174.5(7) yes
S(1) C(1) C(6) Si(2) -7(1) yes
S(1) C(1) C(6) C(5) 172.9(8) yes
S(2) Mo(1) S(1) C(1) -97.4(5) yes
S(2) Mo(1) N(1) C(25) -100.6(7) yes
S(2) Mo(1) N(2) C(27) -47(10) yes
S(2) Mo(1) N(3) C(29) 145(31) yes
S(2) Mo(1) C(25) N(1) 95.4(7) yes
S(2) Mo(1) C(25) C(26) -80(1) yes
S(2) C(13) C(14) Si(3) 15(1) yes
S(2) C(13) C(14) C(15) -169.5(7) yes
S(2) C(13) C(18) Si(4) -26(1) yes
S(2) C(13) C(18) C(17) 169.2(8) yes
Si(1) C(2) C(1) C(6) -170.6(7) yes
Si(1) C(2) C(3) C(4) 176.4(9) yes
Si(2) C(6) C(1) C(2) 172.4(8) yes
Si(2) C(6) C(5) C(4) -176.2(10) yes
Si(3) C(14) C(13) C(18) -162.8(8) yes
Si(3) C(14) C(15) C(16) 172.6(8) yes
Si(4) C(18) C(13) C(14) 151.2(9) yes
Si(4) C(18) C(17) C(16) -160(1) yes
N(1) Mo(1) S(1) C(1) 62.0(6) yes
N(1) Mo(1) S(2) C(13) 94.9(6) yes
N(1) Mo(1) N(2) C(27) -162(10) yes
N(1) Mo(1) N(3) C(29) -100(31) yes
N(1) Mo(1) C(25) C(26) -175(2) yes
N(1) C(25) Mo(1) N(2) -178.7(7) yes
N(1) C(25) Mo(1) N(3) 1.1(8) yes
N(2) Mo(1) S(1) C(1) 178.6(5) yes
N(2) Mo(1) S(2) C(13) -24.7(6) yes
N(2) Mo(1) N(1) C(25) 1.5(8) yes
N(2) Mo(1) N(3) C(29) 77(31) yes
N(2) Mo(1) C(25) C(26) 5(1) yes
N(3) Mo(1) S(1) C(1) -17.2(5) yes
N(3) Mo(1) S(2) C(13) 171.8(6) yes
N(3) Mo(1) N(1) C(25) -179.0(8) yes
N(3) Mo(1) N(2) C(27) 18(10) yes
N(3) Mo(1) C(25) C(26) -174(1) yes
C(1) S(1) Mo(1) C(25) 102.7(6) yes
C(1) C(2) Si(1) C(7) 42.9(10) yes
C(1) C(2) Si(1) C(8) -82.4(10) yes
C(1) C(2) Si(1) C(9) 160.8(8) yes
C(1) C(2) C(3) C(4) 0(1) yes
C(1) C(6) Si(2) C(10) -132(1) yes
C(1) C(6) Si(2) C(11) 112(1) yes
C(1) C(6) Si(2) C(12) -14(1) yes
C(1) C(6) C(5) C(4) 3(1) yes
C(2) C(1) C(6) C(5) -6(1) yes
C(2) C(3) C(4) C(5) -3(1) yes
C(3) C(2) Si(1) C(7) -132.8(8) yes
C(3) C(2) Si(1) C(8) 101.8(9) yes
C(3) C(2) Si(1) C(9) -15.0(8) yes
C(3) C(2) C(1) C(6) 5(1) yes
C(3) C(4) C(5) C(6) 1(1) yes
C(5) C(6) Si(2) C(10) 47.0(10) yes
C(5) C(6) Si(2) C(11) -67.8(10) yes
C(5) C(6) Si(2) C(12) 164.2(8) yes
C(13) S(2) Mo(1) C(25) 55.2(7) yes
C(13) C(14) Si(3) C(19) 42.7(9) yes
C(13) C(14) Si(3) C(20) -83.4(9) yes
C(13) C(14) Si(3) C(21) 158.2(8) yes
C(13) C(14) C(15) C(16) -2(1) yes
C(13) C(18) Si(4) C(22) -163(1) yes
C(13) C(18) Si(4) C(23) 74(1) yes
C(13) C(18) Si(4) C(24) -49(1) yes
C(13) C(18) C(17) C(16) 3(1) yes
C(14) C(13) C(18) C(17) -12(1) yes
C(14) C(15) C(16) C(17) -5(1) yes
C(15) C(14) Si(3) C(19) -132.4(8) yes
C(15) C(14) Si(3) C(20) 101.5(9) yes
C(15) C(14) Si(3) C(21) -16.9(9) yes
C(15) C(14) C(13) C(18) 12(1) yes
C(15) C(16) C(17) C(18) 5(1) yes
C(17) C(18) Si(4) C(22) 0(1) yes
C(17) C(18) Si(4) C(23) -122(1) yes
C(17) C(18) Si(4) C(24) 113(1) yes
C(25) Mo(1) N(2) C(27) -162(10) yes
C(25) Mo(1) N(3) C(29) -101(31) yes
C(25) Mo(1) N(3) C(29) -101(31) yes
